data_1507804
loop_
_publ_author_name
'Chen, Ziming'
'Song, Yongxiang'
'Chen, Yuchan'
'Huang, Hongbo'
'Zhang, Weimin'
'Ju, Jianhua'

_publ_section_title
;
 Cyclic Heptapeptides, Cordyheptapeptides C-E, from the Marine-Derived
 Fungus Acremonium persicinum SCSIO 115 and Their Cytotoxic Activities.
;
_journal_issue 6
_journal_name_full 'Journal of natural products'
_journal_page_first 1215
_journal_page_last 1219
_journal_paper_doi 10.1021/np300152d
_journal_volume 75
_journal_year 2012
_chemical_absolute_configuration ad
_chemical_formula_sum 'C49 H69 N7 O10'
_chemical_formula_weight 916.11
_chemical_name_systematic
; 
 ? 
;
_space_group_IT_number 4
_symmetry_cell_setting monoclinic
_symmetry_space_group_name_Hall 'P 2yb'
_symmetry_space_group_name_H-M 'P 1 21 1'
_atom_sites_solution_hydrogens geom
_atom_sites_solution_primary direct
_atom_sites_solution_secondary difmap
_audit_creation_method SHELXL-97
_cell_angle_alpha 90.00
_cell_angle_beta 99.9697(11)
_cell_angle_gamma 90.00
_cell_formula_units_Z 2
_cell_length_a 12.49951(14)
_cell_length_b 13.38735(14)
_cell_length_c 14.86156(15)
_cell_measurement_reflns_used 14371
_cell_measurement_temperature 293(2)
_cell_measurement_theta_max 71.2453
_cell_measurement_theta_min 3.0166
_cell_volume 2449.31(5)
_computing_structure_refinement 'SHELXL-97 (Sheldrick, 1997)'
_computing_structure_solution 'SHELXS-97 (Sheldrick, 1990)'
_diffrn_ambient_temperature 293(2)
_diffrn_detector_area_resol_mean 8.2417
_diffrn_measured_fraction_theta_full 1.000
_diffrn_measured_fraction_theta_max 1.000
_diffrn_measurement_device_type 'Xcalibur, Onyx, Nova'
_diffrn_radiation_monochromator mirror
_diffrn_radiation_source 'Nova (Cu) X-ray Source'
_diffrn_radiation_type 'Cu K\a'
_diffrn_radiation_wavelength 1.5418
_diffrn_reflns_av_R_equivalents 0.0881
_diffrn_reflns_av_sigmaI/netI 0.1441
_diffrn_reflns_limit_h_max 15
_diffrn_reflns_limit_h_min -15
_diffrn_reflns_limit_k_max 16
_diffrn_reflns_limit_k_min -16
_diffrn_reflns_limit_l_max 18
_diffrn_reflns_limit_l_min -14
_diffrn_reflns_number 34409
_diffrn_reflns_theta_full 67.49
_diffrn_reflns_theta_max 71.2453
_diffrn_reflns_theta_min 3.0166
_exptl_absorpt_coefficient_mu 0.711
_exptl_absorpt_correction_T_max 1.00000
_exptl_absorpt_correction_T_min 0.25187
_exptl_absorpt_correction_type multi-scan
_exptl_crystal_colour colorless
_exptl_crystal_density_diffrn 1.242
_exptl_crystal_density_method 'not measured'
_exptl_crystal_F_000 984
_exptl_crystal_size_max 0.342
_exptl_crystal_size_mid 0.231
_exptl_crystal_size_min 0.187
_refine_diff_density_max 1.054
_refine_diff_density_min -0.177
_refine_diff_density_rms 0.047
_refine_ls_abs_structure_details 'Flack H D (1983), Acta Cryst. A39, 876-881'
_refine_ls_abs_structure_Flack 0.05(15)
_refine_ls_extinction_method none
_refine_ls_goodness_of_fit_ref 1.041
_refine_ls_hydrogen_treatment mixed
_refine_ls_matrix_type full
_refine_ls_number_parameters 657
_refine_ls_number_reflns 8779
_refine_ls_number_restraints 6
_refine_ls_restrained_S_all 1.044
_refine_ls_R_factor_all 0.0543
_refine_ls_R_factor_gt 0.0426
_refine_ls_shift/su_max 0.028
_refine_ls_shift/su_mean 0.001
_refine_ls_structure_factor_coef Fsqd
_refine_ls_weighting_details 'calc w=1/[\s^2^(Fo^2^)+(0.0746P)^2^+0.0000P] where P=(Fo^2^+2Fc^2^)/3'
_refine_ls_weighting_scheme calc
_refine_ls_wR_factor_gt 0.1061
_refine_ls_wR_factor_ref 0.1190
_reflns_number_gt 7789
_reflns_number_total 8779
_reflns_threshold_expression >2sigma(I)
_cod_data_source_file np300152d_si_002.cif
_cod_data_source_block czm
_cod_original_sg_symbol_H-M P2(1)
_cod_database_code 1507804

loop_
_symmetry_equiv_pos_as_xyz
'x, y, z'
'-x, y+1/2, -z'

loop_
_atom_site_label
_atom_site_type_symbol
_atom_site_fract_x
_atom_site_fract_y
_atom_site_fract_z
_atom_site_U_iso_or_equiv
_atom_site_adp_type
_atom_site_occupancy
_atom_site_symmetry_multiplicity
_atom_site_calc_flag
_atom_site_refinement_flags
_atom_site_disorder_assembly
_atom_site_disorder_group
N1 N 0.05876(16) 0.58158(16) 0.54122(13) 0.0260(4) Uani 1 1 d . . .
N2 N 0.28221(15) 0.56874(15) 0.46692(13) 0.0224(4) Uani 1 1 d . . .
N3 N 0.31831(16) 0.37163(15) 0.30537(13) 0.0241(4) Uani 1 1 d D . .
N4 N 0.25087(16) 0.24186(15) 0.16554(13) 0.0231(4) Uani 1 1 d D . .
N5 N 0.12848(15) 0.41754(15) 0.00463(13) 0.0245(4) Uani 1 1 d . . .
N6 N 0.04047(16) 0.56213(16) 0.15472(13) 0.0244(4) Uani 1 1 d D . .
N7 N -0.04850(17) 0.49085(16) 0.30613(13) 0.0269(4) Uani 1 1 d . . .
O1 O 0.17126(15) 0.69125(14) 0.62417(11) 0.0321(4) Uani 1 1 d . . .
O2 O 0.19219(13) 0.53313(13) 0.32506(11) 0.0277(4) Uani 1 1 d . . .
O3 O 0.31861(15) 0.25018(14) 0.41190(11) 0.0314(4) Uani 1 1 d . . .
O4 O 0.07304(14) 0.28125(14) 0.12996(12) 0.0319(4) Uani 1 1 d . . .
O5 O 0.24217(13) 0.46716(12) 0.13105(10) 0.0242(3) Uani 1 1 d . . .
O6 O -0.12700(14) 0.56911(16) 0.06844(12) 0.0338(4) Uani 1 1 d . . .
O7 O -0.06379(14) 0.63760(14) 0.37779(12) 0.0311(4) Uani 1 1 d . . .
O8 O 0.21861(15) 0.41592(13) -0.38329(12) 0.0300(4) Uani 1 1 d D . .
O9 O 0.65432(16) 0.56185(15) 0.99481(16) 0.0444(5) Uani 1 1 d . . .
H9A H 0.7159 0.5604 1.0248 0.067 Uiso 1 1 calc R . .
O10 O 0.14634(17) 0.26579(15) 0.50339(12) 0.0339(4) Uani 1 1 d . . .
C1 C 0.14589(19) 0.64249(18) 0.55347(16) 0.0255(5) Uani 1 1 d . . .
C2 C -0.0033(2) 0.5693(2) 0.61574(16) 0.0301(5) Uani 1 1 d . . .
H2A H -0.0297 0.6331 0.6338 0.036 Uiso 1 1 calc R . .
H2B H 0.0405 0.5380 0.6685 0.036 Uiso 1 1 calc R . .
C3 C -0.0974(2) 0.5016(2) 0.57356(18) 0.0323(5) Uani 1 1 d . . .
H3A H -0.1246 0.4631 0.6201 0.039 Uiso 1 1 calc R . .
H3B H -0.1565 0.5400 0.5393 0.039 Uiso 1 1 calc R . .
C4 C -0.0450(2) 0.4341(2) 0.51076(17) 0.0303(5) Uani 1 1 d . . .
H4A H -0.0993 0.4052 0.4633 0.036 Uiso 1 1 calc R . .
H4B H -0.0040 0.3807 0.5449 0.036 Uiso 1 1 calc R . .
C5 C 0.03080(19) 0.50617(18) 0.46971(15) 0.0245(5) Uani 1 1 d . . .
H5 H 0.0962 0.4710 0.4590 0.029 Uiso 1 1 calc R . .
C6 C -0.02973(19) 0.55104(18) 0.38049(16) 0.0242(5) Uani 1 1 d . . .
C7 C -0.1193(2) 0.5250(2) 0.22431(17) 0.0306(5) Uani 1 1 d . . .
H7A H -0.1592 0.5825 0.2406 0.037 Uiso 1 1 calc R . .
H7B H -0.1720 0.4727 0.2049 0.037 Uiso 1 1 calc R . .
C8 C -0.06743(19) 0.55375(18) 0.14270(16) 0.0265(5) Uani 1 1 d . . .
C9 C 0.09810(19) 0.58004(17) 0.07848(15) 0.0243(5) Uani 1 1 d . . .
H9 H 0.0459 0.5910 0.0221 0.029 Uiso 1 1 calc R . .
C10 C 0.16257(18) 0.48448(18) 0.07080(15) 0.0229(5) Uani 1 1 d . . .
C11 C 0.17960(19) 0.31820(18) 0.01569(16) 0.0245(5) Uani 1 1 d . . .
H11A H 0.1361 0.2750 -0.0298 0.029 Uiso 1 1 calc R . .
C12 C 0.16360(19) 0.27847(17) 0.10954(15) 0.0240(5) Uani 1 1 d . . .
C13 C 0.24498(19) 0.20683(18) 0.25659(15) 0.0235(5) Uani 1 1 d . . .
H13 H 0.1676 0.2048 0.2608 0.028 Uiso 1 1 calc R . .
C14 C 0.29832(18) 0.27918(18) 0.33153(15) 0.0243(5) Uani 1 1 d . . .
C15 C 0.36203(19) 0.45008(18) 0.36946(16) 0.0257(5) Uani 1 1 d . B .
H15 H 0.3978 0.4205 0.4272 0.031 Uiso 1 1 calc R . .
C16 C 0.27069(18) 0.51959(17) 0.38634(15) 0.0223(4) Uani 1 1 d . . .
C17 C 0.20939(19) 0.65442(18) 0.47408(16) 0.0246(5) Uani 1 1 d . . .
H17 H 0.1567 0.6584 0.4171 0.030 Uiso 1 1 calc R . .
C18 C -0.0132(2) 0.3866(2) 0.30476(17) 0.0318(5) Uani 1 1 d . . .
H18A H 0.0471 0.3757 0.3533 0.048 Uiso 1 1 calc R . .
H18B H 0.0085 0.3724 0.2472 0.048 Uiso 1 1 calc R . .
H18C H -0.0720 0.3433 0.3129 0.048 Uiso 1 1 calc R . .
C19 C 0.1752(2) 0.66937(18) 0.09726(16) 0.0262(5) Uani 1 1 d . . .
H19A H 0.1334 0.7291 0.1038 0.031 Uiso 1 1 calc R . .
H19B H 0.2247 0.6586 0.1544 0.031 Uiso 1 1 calc R . .
C20 C 0.2403(2) 0.68498(17) 0.02138(17) 0.0263(5) Uani 1 1 d . . .
C21 C 0.3516(2) 0.66800(19) 0.03646(18) 0.0303(5) Uani 1 1 d . . .
H21 H 0.3866 0.6482 0.0941 0.036 Uiso 1 1 calc R . .
C22 C 0.4116(2) 0.6802(2) -0.0335(2) 0.0360(6) Uani 1 1 d . . .
H22 H 0.4863 0.6695 -0.0222 0.043 Uiso 1 1 calc R . .
C23 C 0.3600(2) 0.7083(2) -0.1196(2) 0.0362(6) Uani 1 1 d . . .
H23 H 0.3997 0.7160 -0.1666 0.043 Uiso 1 1 calc R . .
C24 C 0.2491(2) 0.7250(2) -0.13565(19) 0.0355(6) Uani 1 1 d . . .
H24 H 0.2143 0.7435 -0.1937 0.043 Uiso 1 1 calc R . .
C25 C 0.1896(2) 0.71425(19) -0.06566(18) 0.0315(5) Uani 1 1 d . . .
H25 H 0.1153 0.7267 -0.0769 0.038 Uiso 1 1 calc R . .
C26 C 0.0351(2) 0.4317(2) -0.06850(18) 0.0345(6) Uani 1 1 d . . .
H26A H -0.0307 0.4205 -0.0450 0.052 Uiso 1 1 calc R . .
H26B H 0.0393 0.3851 -0.1169 0.052 Uiso 1 1 calc R . .
H26C H 0.0355 0.4986 -0.0916 0.052 Uiso 1 1 calc R . .
C27 C 0.2952(2) 0.31830(18) -0.00713(16) 0.0252(5) Uani 1 1 d . . .
H27A H 0.3398 0.3670 0.0305 0.030 Uiso 1 1 calc R . .
H27B H 0.3281 0.2530 0.0051 0.030 Uiso 1 1 calc R . .
C28 C 0.28812(19) 0.34419(19) -0.10668(16) 0.0257(5) Uani 1 1 d . . .
C29 C 0.2898(2) 0.44298(19) -0.13680(17) 0.0294(5) Uani 1 1 d . . .
H29 H 0.3061 0.4942 -0.0944 0.035 Uiso 1 1 calc R . .
C30 C 0.2674(2) 0.46552(19) -0.22941(17) 0.0290(5) Uani 1 1 d . . .
H30 H 0.2690 0.5315 -0.2486 0.035 Uiso 1 1 calc R . .
C31 C 0.24267(19) 0.38989(19) -0.29313(16) 0.0260(5) Uani 1 1 d . . .
C32 C 0.2446(2) 0.29079(19) -0.26411(17) 0.0283(5) Uani 1 1 d . . .
H32 H 0.2308 0.2393 -0.3066 0.034 Uiso 1 1 calc R . .
C33 C 0.2672(2) 0.26957(19) -0.17165(16) 0.0274(5) Uani 1 1 d . . .
H33 H 0.2684 0.2033 -0.1527 0.033 Uiso 1 1 calc R . .
C34 C 0.2869(2) 0.09911(19) 0.27185(17) 0.0285(5) Uani 1 1 d . . .
H34 H 0.2830 0.0806 0.3350 0.034 Uiso 1 1 calc R . .
C35 C 0.4050(2) 0.0893(2) 0.25927(19) 0.0358(6) Uani 1 1 d . . .
H35A H 0.4312 0.0237 0.2776 0.054 Uiso 1 1 calc R . .
H35B H 0.4483 0.1384 0.2961 0.054 Uiso 1 1 calc R . .
H35C H 0.4099 0.0997 0.1962 0.054 Uiso 1 1 calc R . .
C36 C 0.2120(2) 0.0297(2) 0.20920(18) 0.0335(6) Uani 1 1 d . . .
H36A H 0.1390 0.0377 0.2200 0.050 Uiso 1 1 calc R . .
H36B H 0.2348 -0.0382 0.2213 0.050 Uiso 1 1 calc R . .
H36C H 0.2150 0.0458 0.1467 0.050 Uiso 1 1 calc R . .
C37 C 0.4434(2) 0.5138(2) 0.3280(2) 0.0412(7) Uani 1 1 d D . .
H37A H 0.4040 0.5451 0.2733 0.049 Uiso 0.60 1 calc PR A 1
H37B H 0.4680 0.5671 0.3710 0.049 Uiso 0.60 1 calc PR A 1
H37C H 0.4454 0.5803 0.3526 0.049 Uiso 0.40 1 d PR A 2
H37D H 0.4226 0.5160 0.2628 0.049 Uiso 0.40 1 d PR A 2
C38 C 0.5413(4) 0.4657(4) 0.3034(5) 0.0381(11) Uani 0.60 1 d P B 1
H38 H 0.5269 0.3939 0.2958 0.046 Uiso 0.40 1 calc PR B 1
C39 C 0.5744(5) 0.5049(7) 0.2167(4) 0.0646(18) Uani 0.60 1 d P B 1
H39A H 0.5149 0.4976 0.1668 0.097 Uiso 0.60 1 calc PR B 1
H39B H 0.6358 0.4677 0.2040 0.097 Uiso 0.60 1 calc PR B 1
H39C H 0.5935 0.5742 0.2244 0.097 Uiso 0.60 1 calc PR B 1
C40 C 0.6332(6) 0.4801(5) 0.3854(5) 0.0501(13) Uani 0.60 1 d P B 1
H40A H 0.6451 0.5502 0.3966 0.075 Uiso 0.60 1 calc PR B 1
H40B H 0.6985 0.4500 0.3725 0.075 Uiso 0.60 1 calc PR B 1
H40C H 0.6134 0.4493 0.4385 0.075 Uiso 0.60 1 calc PR B 1
C38' C 0.5638(7) 0.4606(6) 0.3554(7) 0.0307(15) Uani 0.40 1 d PD B 2
H38' H 0.5729 0.4370 0.4187 0.037 Uiso 0.40 1 calc PR B 2
C39' C 0.5735(6) 0.3725(6) 0.2937(6) 0.0450(17) Uani 0.40 1 d P B 2
H39D H 0.5557 0.3933 0.2311 0.068 Uiso 0.40 1 calc PR B 2
H39E H 0.5243 0.3209 0.3052 0.068 Uiso 0.40 1 calc PR B 2
H39F H 0.6466 0.3475 0.3057 0.068 Uiso 0.40 1 calc PR B 2
C40' C 0.6522(6) 0.5406(6) 0.3480(7) 0.0442(18) Uani 0.40 1 d P B 2
H40D H 0.7228 0.5105 0.3620 0.066 Uiso 0.40 1 calc PR B 2
H40E H 0.6470 0.5937 0.3904 0.066 Uiso 0.40 1 calc PR B 2
H40F H 0.6413 0.5669 0.2870 0.066 Uiso 0.40 1 calc PR B 2
C41 C 0.37468(19) 0.55572(19) 0.54144(16) 0.0265(5) Uani 1 1 d . . .
H41A H 0.3881 0.4858 0.5522 0.040 Uiso 1 1 calc R . .
H41B H 0.3586 0.5864 0.5959 0.040 Uiso 1 1 calc R . .
H41C H 0.4380 0.5865 0.5250 0.040 Uiso 1 1 calc R . .
C42 C 0.2735(2) 0.75268(18) 0.48552(16) 0.0271(5) Uani 1 1 d . . .
H42A H 0.2226 0.8078 0.4825 0.032 Uiso 1 1 calc R . .
H42B H 0.3185 0.7537 0.5457 0.032 Uiso 1 1 calc R . .
C43 C 0.3452(2) 0.76875(17) 0.41445(16) 0.0260(5) Uani 1 1 d . . .
C44 C 0.3013(2) 0.77844(18) 0.32240(17) 0.0280(5) Uani 1 1 d . . .
H44 H 0.2265 0.7741 0.3036 0.034 Uiso 1 1 calc R . .
C45 C 0.3683(2) 0.79452(18) 0.25814(18) 0.0300(5) Uani 1 1 d . . .
H45 H 0.3382 0.8012 0.1967 0.036 Uiso 1 1 calc R . .
C46 C 0.4801(2) 0.80065(19) 0.28568(18) 0.0313(5) Uani 1 1 d . . .
H46 H 0.5249 0.8116 0.2427 0.038 Uiso 1 1 calc R . .
C47 C 0.5245(2) 0.79053(19) 0.37667(19) 0.0313(5) Uani 1 1 d . . .
H47 H 0.5994 0.7943 0.3952 0.038 Uiso 1 1 calc R . .
C48 C 0.4577(2) 0.77478(18) 0.44071(17) 0.0283(5) Uani 1 1 d . . .
H48 H 0.4883 0.7681 0.5021 0.034 Uiso 1 1 calc R . .
C49 C 0.6144(3) 0.4633(3) 0.9803(3) 0.0530(8) Uani 1 1 d . . .
H49A H 0.6111 0.4325 1.0381 0.079 Uiso 1 1 calc R . .
H49B H 0.6620 0.4255 0.9491 0.079 Uiso 1 1 calc R . .
H49C H 0.5430 0.4649 0.9440 0.079 Uiso 1 1 calc R . .
H8 H 0.201(3) 0.369(2) -0.417(2) 0.041(9) Uiso 1 1 d D . .
H4 H 0.3085(18) 0.244(2) 0.1475(19) 0.026(7) Uiso 1 1 d D . .
H10A H 0.203(4) 0.250(4) 0.476(3) 0.067(13) Uiso 1 1 d . . .
H6 H 0.077(2) 0.553(3) 0.2044(15) 0.038(9) Uiso 1 1 d D . .
H10B H 0.112(4) 0.219(4) 0.527(3) 0.073(14) Uiso 1 1 d . . .
H3 H 0.295(3) 0.389(3) 0.2499(15) 0.048(10) Uiso 1 1 d D . .

loop_
_atom_site_aniso_label
_atom_site_aniso_U_11
_atom_site_aniso_U_22
_atom_site_aniso_U_33
_atom_site_aniso_U_23
_atom_site_aniso_U_13
_atom_site_aniso_U_12
N1 0.0268(10) 0.0276(11) 0.0239(9) -0.0020(8) 0.0056(8) 0.0015(8)
N2 0.0220(9) 0.0220(9) 0.0228(9) -0.0007(7) 0.0028(7) 0.0003(7)
N3 0.0262(10) 0.0227(10) 0.0229(9) -0.0009(8) 0.0026(8) -0.0001(8)
N4 0.0239(10) 0.0228(10) 0.0228(9) -0.0001(7) 0.0045(8) -0.0007(8)
N5 0.0239(9) 0.0254(10) 0.0230(9) -0.0016(8) 0.0004(7) 0.0019(8)
N6 0.0236(9) 0.0269(10) 0.0222(9) -0.0008(8) 0.0022(8) 0.0017(8)
N7 0.0248(10) 0.0309(11) 0.0248(9) -0.0009(8) 0.0037(8) -0.0003(8)
O1 0.0371(10) 0.0325(9) 0.0273(8) -0.0065(7) 0.0073(7) -0.0016(7)
O2 0.0255(8) 0.0311(9) 0.0254(8) -0.0023(7) 0.0013(7) 0.0021(7)
O3 0.0394(9) 0.0306(9) 0.0233(8) 0.0022(7) 0.0033(7) -0.0051(7)
O4 0.0243(9) 0.0393(10) 0.0325(8) 0.0041(8) 0.0060(7) 0.0006(7)
O5 0.0236(8) 0.0239(8) 0.0238(7) 0.0001(6) 0.0007(6) 0.0007(6)
O6 0.0252(8) 0.0460(11) 0.0289(8) 0.0022(8) 0.0008(7) 0.0013(8)
O7 0.0323(9) 0.0310(9) 0.0295(8) 0.0005(7) 0.0040(7) 0.0053(7)
O8 0.0385(9) 0.0260(9) 0.0248(8) 0.0031(7) 0.0032(7) -0.0018(7)
O9 0.0300(9) 0.0301(10) 0.0691(14) -0.0018(10) -0.0026(9) 0.0017(8)
O10 0.0430(11) 0.0290(10) 0.0303(8) 0.0012(8) 0.0084(8) -0.0005(8)
C1 0.0264(11) 0.0245(12) 0.0250(11) 0.0007(9) 0.0031(9) 0.0049(9)
C2 0.0323(13) 0.0347(13) 0.0257(11) 0.0011(10) 0.0117(10) 0.0018(10)
C3 0.0333(13) 0.0332(13) 0.0335(12) 0.0030(11) 0.0141(11) -0.0004(10)
C4 0.0315(12) 0.0301(13) 0.0303(12) 0.0014(10) 0.0077(10) -0.0044(10)
C5 0.0254(12) 0.0252(12) 0.0236(10) -0.0008(9) 0.0058(9) 0.0002(9)
C6 0.0220(11) 0.0257(12) 0.0260(11) 0.0009(9) 0.0070(9) -0.0005(9)
C7 0.0217(11) 0.0413(14) 0.0281(11) -0.0032(10) 0.0021(9) -0.0009(10)
C8 0.0267(12) 0.0263(12) 0.0259(11) -0.0017(9) 0.0028(10) 0.0031(9)
C9 0.0260(11) 0.0232(12) 0.0240(10) 0.0013(9) 0.0054(9) 0.0005(9)
C10 0.0216(11) 0.0269(12) 0.0208(10) 0.0026(9) 0.0052(9) -0.0012(9)
C11 0.0278(12) 0.0216(11) 0.0227(10) -0.0023(9) 0.0003(9) 0.0000(9)
C12 0.0254(11) 0.0193(11) 0.0268(11) -0.0027(9) 0.0033(9) -0.0016(9)
C13 0.0265(11) 0.0222(11) 0.0216(10) 0.0003(9) 0.0032(9) -0.0023(9)
C14 0.0234(11) 0.0249(12) 0.0252(11) 0.0000(9) 0.0056(9) 0.0005(9)
C15 0.0238(11) 0.0252(12) 0.0271(11) -0.0035(9) 0.0014(9) 0.0004(9)
C16 0.0224(11) 0.0197(11) 0.0242(10) -0.0017(9) 0.0028(9) -0.0023(9)
C17 0.0257(11) 0.0226(11) 0.0252(10) -0.0022(9) 0.0036(9) 0.0012(9)
C18 0.0367(13) 0.0275(13) 0.0310(12) -0.0028(10) 0.0048(10) -0.0036(10)
C19 0.0272(12) 0.0221(11) 0.0290(11) -0.0010(9) 0.0040(9) 0.0017(9)
C20 0.0285(12) 0.0182(11) 0.0320(11) 0.0002(9) 0.0052(10) -0.0010(9)
C21 0.0269(12) 0.0264(12) 0.0365(12) 0.0004(10) 0.0025(10) 0.0011(10)
C22 0.0274(13) 0.0312(14) 0.0511(15) -0.0043(12) 0.0113(12) 0.0008(10)
C23 0.0398(15) 0.0279(13) 0.0456(15) -0.0015(11) 0.0210(12) -0.0037(11)
C24 0.0411(15) 0.0337(14) 0.0324(13) 0.0044(11) 0.0079(11) 0.0008(11)
C25 0.0289(12) 0.0275(13) 0.0376(13) 0.0032(11) 0.0044(10) 0.0012(10)
C26 0.0353(14) 0.0305(13) 0.0322(12) -0.0030(10) -0.0091(11) 0.0055(11)
C27 0.0276(12) 0.0231(11) 0.0248(11) -0.0026(9) 0.0043(9) 0.0031(9)
C28 0.0256(11) 0.0256(12) 0.0267(11) 0.0004(9) 0.0066(9) 0.0010(9)
C29 0.0364(13) 0.0238(12) 0.0284(12) -0.0032(9) 0.0065(10) -0.0015(10)
C30 0.0351(13) 0.0216(11) 0.0312(12) 0.0025(10) 0.0076(10) 0.0000(10)
C31 0.0249(11) 0.0270(12) 0.0263(11) 0.0016(9) 0.0048(9) 0.0011(9)
C32 0.0336(13) 0.0252(12) 0.0266(11) -0.0020(10) 0.0063(9) -0.0001(10)
C33 0.0324(12) 0.0220(11) 0.0283(11) -0.0007(10) 0.0066(9) -0.0024(10)
C34 0.0349(13) 0.0215(12) 0.0277(11) 0.0031(9) 0.0017(10) -0.0005(10)
C35 0.0358(13) 0.0280(13) 0.0409(14) -0.0004(11) -0.0007(11) 0.0066(10)
C36 0.0422(15) 0.0231(12) 0.0341(12) 0.0011(10) 0.0037(11) -0.0039(10)
C37 0.0386(15) 0.0273(13) 0.0635(18) -0.0165(13) 0.0245(14) -0.0091(11)
C38 0.031(3) 0.035(3) 0.050(3) -0.001(3) 0.012(3) 0.000(2)
C39 0.040(3) 0.108(6) 0.051(3) 0.006(3) 0.023(3) 0.016(3)
C40 0.037(3) 0.045(3) 0.067(4) 0.014(3) 0.006(3) 0.002(3)
C38' 0.020(4) 0.043(4) 0.030(4) -0.003(4) 0.009(4) 0.001(3)
C39' 0.042(4) 0.038(4) 0.055(4) -0.011(3) 0.008(3) 0.012(3)
C40' 0.034(4) 0.038(4) 0.064(5) -0.004(4) 0.020(4) -0.003(3)
C41 0.0271(11) 0.0265(12) 0.0246(11) 0.0002(9) 0.0009(9) 0.0010(9)
C42 0.0307(12) 0.0221(11) 0.0289(11) -0.0031(9) 0.0068(9) 0.0007(9)
C43 0.0312(12) 0.0156(10) 0.0315(11) -0.0021(9) 0.0066(9) -0.0008(9)
C44 0.0286(12) 0.0209(11) 0.0347(12) -0.0002(10) 0.0056(10) -0.0003(9)
C45 0.0372(13) 0.0211(12) 0.0316(12) -0.0016(10) 0.0055(10) -0.0009(10)
C46 0.0352(13) 0.0220(12) 0.0384(13) -0.0016(10) 0.0113(11) -0.0055(10)
C47 0.0282(12) 0.0225(12) 0.0430(14) -0.0016(10) 0.0058(10) -0.0043(9)
C48 0.0301(12) 0.0225(11) 0.0318(11) -0.0025(9) 0.0041(10) -0.0016(10)
C49 0.0516(18) 0.0340(16) 0.071(2) 0.0013(15) 0.0048(16) -0.0069(14)

loop_
_atom_type_symbol
_atom_type_description
_atom_type_scat_dispersion_real
_atom_type_scat_dispersion_imag
_atom_type_scat_source
C C 0.0181 0.0091 'International Tables Vol C Tables 4.2.6.8 and 6.1.1.4'
H H 0.0000 0.0000 'International Tables Vol C Tables 4.2.6.8 and 6.1.1.4'
O O 0.0492 0.0322 'International Tables Vol C Tables 4.2.6.8 and 6.1.1.4'
N N 0.0311 0.0180 'International Tables Vol C Tables 4.2.6.8 and 6.1.1.4'

loop_
_geom_angle_atom_site_label_1
_geom_angle_atom_site_label_2
_geom_angle_atom_site_label_3
_geom_angle
C1 N1 C5 126.97(19)
C1 N1 C2 119.1(2)
C5 N1 C2 112.34(19)
C16 N2 C41 124.08(19)
C16 N2 C17 117.93(18)
C41 N2 C17 116.89(18)
C14 N3 C15 123.1(2)
C14 N3 H3 119(3)
C15 N3 H3 117(3)
C12 N4 C13 122.0(2)
C12 N4 H4 117(2)
C13 N4 H4 121(2)
C10 N5 C26 124.6(2)
C10 N5 C11 116.37(19)
C26 N5 C11 118.34(19)
C8 N6 C9 122.12(19)
C8 N6 H6 121(2)
C9 N6 H6 117(2)
C6 N7 C7 119.4(2)
C6 N7 C18 124.6(2)
C7 N7 C18 115.5(2)
C31 O8 H8 113(3)
C49 O9 H9A 109.5
H10A O10 H10B 120(5)
O1 C1 N1 121.3(2)
O1 C1 C17 120.5(2)
N1 C1 C17 118.1(2)
N1 C2 C3 103.08(19)
N1 C2 H2A 111.1
C3 C2 H2A 111.1
N1 C2 H2B 111.1
C3 C2 H2B 111.1
H2A C2 H2B 109.1
C4 C3 C2 102.7(2)
C4 C3 H3A 111.2
C2 C3 H3A 111.2
C4 C3 H3B 111.2
C2 C3 H3B 111.2
H3A C3 H3B 109.1
C3 C4 C5 103.2(2)
C3 C4 H4A 111.1
C5 C4 H4A 111.1
C3 C4 H4B 111.1
C5 C4 H4B 111.1
H4A C4 H4B 109.1
N1 C5 C6 112.22(19)
N1 C5 C4 103.24(18)
C6 C5 C4 109.94(19)
N1 C5 H5 110.4
C6 C5 H5 110.4
C4 C5 H5 110.4
O7 C6 N7 121.5(2)
O7 C6 C5 120.9(2)
N7 C6 C5 117.6(2)
N7 C7 C8 117.8(2)
N7 C7 H7A 107.9
C8 C7 H7A 107.9
N7 C7 H7B 107.9
C8 C7 H7B 107.9
H7A C7 H7B 107.2
O6 C8 N6 122.9(2)
O6 C8 C7 118.7(2)
N6 C8 C7 118.4(2)
N6 C9 C10 104.92(18)
N6 C9 C19 111.44(19)
C10 C9 C19 110.13(19)
N6 C9 H9 110.1
C10 C9 H9 110.1
C19 C9 H9 110.1
O5 C10 N5 121.1(2)
O5 C10 C9 118.1(2)
N5 C10 C9 120.6(2)
N5 C11 C12 106.95(19)
N5 C11 C27 112.35(19)
C12 C11 C27 118.3(2)
N5 C11 H11A 106.1
C12 C11 H11A 106.1
C27 C11 H11A 106.1
O4 C12 N4 123.0(2)
O4 C12 C11 119.1(2)
N4 C12 C11 117.9(2)
N4 C13 C34 111.77(19)
N4 C13 C14 112.79(19)
C34 C13 C14 112.93(19)
N4 C13 H13 106.2
C34 C13 H13 106.2
C14 C13 H13 106.2
O3 C14 N3 123.6(2)
O3 C14 C13 119.4(2)
N3 C14 C13 116.93(19)
N3 C15 C16 109.85(18)
N3 C15 C37 109.7(2)
C16 C15 C37 107.0(2)
N3 C15 H15 110.1
C16 C15 H15 110.1
C37 C15 H15 110.1
O2 C16 N2 122.2(2)
O2 C16 C15 119.4(2)
N2 C16 C15 118.3(2)
N2 C17 C42 110.91(19)
N2 C17 C1 112.32(18)
C42 C17 C1 109.41(19)
N2 C17 H17 108.0
C42 C17 H17 108.0
C1 C17 H17 108.0
N7 C18 H18A 109.5
N7 C18 H18B 109.5
H18A C18 H18B 109.5
N7 C18 H18C 109.5
H18A C18 H18C 109.5
H18B C18 H18C 109.5
C20 C19 C9 111.98(19)
C20 C19 H19A 109.2
C9 C19 H19A 109.2
C20 C19 H19B 109.2
C9 C19 H19B 109.2
H19A C19 H19B 107.9
C21 C20 C25 118.5(2)
C21 C20 C19 120.6(2)
C25 C20 C19 120.9(2)
C20 C21 C22 121.0(2)
C20 C21 H21 119.5
C22 C21 H21 119.5
C23 C22 C21 119.9(2)
C23 C22 H22 120.1
C21 C22 H22 120.1
C22 C23 C24 119.8(2)
C22 C23 H23 120.1
C24 C23 H23 120.1
C23 C24 C25 120.4(3)
C23 C24 H24 119.8
C25 C24 H24 119.8
C24 C25 C20 120.6(2)
C24 C25 H25 119.7
C20 C25 H25 119.7
N5 C26 H26A 109.5
N5 C26 H26B 109.5
H26A C26 H26B 109.5
N5 C26 H26C 109.5
H26A C26 H26C 109.5
H26B C26 H26C 109.5
C28 C27 C11 108.57(19)
C28 C27 H27A 110.0
C11 C27 H27A 110.0
C28 C27 H27B 110.0
C11 C27 H27B 110.0
H27A C27 H27B 108.4
C33 C28 C29 118.1(2)
C33 C28 C27 119.4(2)
C29 C28 C27 122.0(2)
C30 C29 C28 120.7(2)
C30 C29 H29 119.6
C28 C29 H29 119.6
C31 C30 C29 120.1(2)
C31 C30 H30 119.9
C29 C30 H30 119.9
O8 C31 C30 118.0(2)
O8 C31 C32 122.4(2)
C30 C31 C32 119.6(2)
C33 C32 C31 119.5(2)
C33 C32 H32 120.3
C31 C32 H32 120.3
C28 C33 C32 121.8(2)
C28 C33 H33 119.1
C32 C33 H33 119.1
C36 C34 C35 112.3(2)
C36 C34 C13 109.0(2)
C35 C34 C13 112.0(2)
C36 C34 H34 107.8
C35 C34 H34 107.8
C13 C34 H34 107.8
C34 C35 H35A 109.5
C34 C35 H35B 109.5
H35A C35 H35B 109.5
C34 C35 H35C 109.5
H35A C35 H35C 109.5
H35B C35 H35C 109.5
C34 C36 H36A 109.5
C34 C36 H36B 109.5
H36A C36 H36B 109.5
C34 C36 H36C 109.5
H36A C36 H36C 109.5
H36B C36 H36C 109.5
C38 C37 C15 119.3(3)
C38 C37 C38' 28.1(3)
C15 C37 C38' 107.4(4)
C38 C37 H37A 107.5
C15 C37 H37A 107.5
C38' C37 H37A 134.5
C38 C37 H37B 107.5
C15 C37 H37B 107.5
C38' C37 H37B 89.1
H37A C37 H37B 107.0
C38 C37 H37C 121.9
C15 C37 H37C 109.7
C38' C37 H37C 110.2
H37A C37 H37C 84.0
H37B C37 H37C 23.9
C38 C37 H37D 81.7
C15 C37 H37D 109.8
C38' C37 H37D 109.8
H37A C37 H37D 29.5
H37B C37 H37D 129.9
H37C C37 H37D 109.9
C37 C38 C39 114.7(5)
C37 C38 C40 106.6(5)
C39 C38 C40 110.8(5)
C37 C38 H38 108.2
C39 C38 H38 108.2
C40 C38 H38 108.2
C39' C38' C40' 111.2(6)
C39' C38' C37 110.6(7)
C40' C38' C37 108.2(6)
C39' C38' H38' 108.9
C40' C38' H38' 108.9
C37 C38' H38' 108.9
C38' C39' H39D 109.5
C38' C39' H39E 109.5
H39D C39' H39E 109.5
C38' C39' H39F 109.5
H39D C39' H39F 109.5
H39E C39' H39F 109.5
C38' C40' H40D 109.5
C38' C40' H40E 109.5
H40D C40' H40E 109.5
C38' C40' H40F 109.5
H40D C40' H40F 109.5
H40E C40' H40F 109.5
N2 C41 H41A 109.5
N2 C41 H41B 109.5
H41A C41 H41B 109.5
N2 C41 H41C 109.5
H41A C41 H41C 109.5
H41B C41 H41C 109.5
C43 C42 C17 113.90(19)
C43 C42 H42A 108.8
C17 C42 H42A 108.8
C43 C42 H42B 108.8
C17 C42 H42B 108.8
H42A C42 H42B 107.7
C44 C43 C48 118.5(2)
C44 C43 C42 121.3(2)
C48 C43 C42 120.2(2)
C43 C44 C45 120.5(2)
C43 C44 H44 119.7
C45 C44 H44 119.7
C46 C45 C44 120.1(2)
C46 C45 H45 120.0
C44 C45 H45 120.0
C47 C46 C45 119.9(2)
C47 C46 H46 120.1
C45 C46 H46 120.1
C46 C47 C48 120.0(2)
C46 C47 H47 120.0
C48 C47 H47 120.0
C47 C48 C43 121.0(2)
C47 C48 H48 119.5
C43 C48 H48 119.5
O9 C49 H49A 109.5
O9 C49 H49B 109.5
H49A C49 H49B 109.5
O9 C49 H49C 109.5
H49A C49 H49C 109.5
H49B C49 H49C 109.5

loop_
_geom_bond_atom_site_label_1
_geom_bond_atom_site_label_2
_geom_bond_distance
N1 C1 1.348(3)
N1 C5 1.464(3)
N1 C2 1.467(3)
N2 C16 1.352(3)
N2 C41 1.466(3)
N2 C17 1.479(3)
N3 C14 1.334(3)
N3 C15 1.459(3)
N3 H3 0.858(19)
N4 C12 1.345(3)
N4 C13 1.446(3)
N4 H4 0.812(18)
N5 C10 1.344(3)
N5 C26 1.463(3)
N5 C11 1.472(3)
N6 C8 1.334(3)
N6 C9 1.464(3)
N6 H6 0.810(19)
N7 C6 1.355(3)
N7 C7 1.448(3)
N7 C18 1.466(3)
O1 C1 1.231(3)
O2 C16 1.231(3)
O3 C14 1.240(3)
O4 C12 1.222(3)
O5 C10 1.240(3)
O6 C8 1.237(3)
O7 C6 1.233(3)
O8 C31 1.367(3)
O8 H8 0.806(19)
O9 C49 1.414(4)
O9 H9A 0.8200
O10 H10A 0.90(5)
O10 H10B 0.87(6)
C1 C17 1.540(3)
C2 C3 1.531(4)
C2 H2A 0.9700
C2 H2B 0.9700
C3 C4 1.526(4)
C3 H3A 0.9700
C3 H3B 0.9700
C4 C5 1.550(3)
C4 H4A 0.9700
C4 H4B 0.9700
C5 C6 1.531(3)
C5 H5 0.9800
C7 C8 1.520(4)
C7 H7A 0.9700
C7 H7B 0.9700
C9 C10 1.527(3)
C9 C19 1.531(3)
C9 H9 0.9800
C11 C12 1.538(3)
C11 C27 1.540(3)
C11 H11A 0.9800
C13 C34 1.538(3)
C13 C14 1.538(3)
C13 H13 0.9800
C15 C16 1.527(3)
C15 C37 1.536(4)
C15 H15 0.9800
C17 C42 1.534(3)
C17 H17 0.9800
C18 H18A 0.9600
C18 H18B 0.9600
C18 H18C 0.9600
C19 C20 1.514(3)
C19 H19A 0.9700
C19 H19B 0.9700
C20 C21 1.390(4)
C20 C25 1.394(4)
C21 C22 1.392(4)
C21 H21 0.9300
C22 C23 1.383(4)
C22 H22 0.9300
C23 C24 1.383(4)
C23 H23 0.9300
C24 C25 1.387(4)
C24 H24 0.9300
C25 H25 0.9300
C26 H26A 0.9600
C26 H26B 0.9600
C26 H26C 0.9600
C27 C28 1.507(3)
C27 H27A 0.9700
C27 H27B 0.9700
C28 C33 1.383(3)
C28 C29 1.398(4)
C29 C30 1.389(4)
C29 H29 0.9300
C30 C31 1.384(4)
C30 H30 0.9300
C31 C32 1.394(4)
C32 C33 1.384(4)
C32 H32 0.9300
C33 H33 0.9300
C34 C36 1.518(4)
C34 C35 1.525(4)
C34 H34 0.9800
C35 H35A 0.9600
C35 H35B 0.9600
C35 H35C 0.9600
C36 H36A 0.9600
C36 H36B 0.9600
C36 H36C 0.9600
C37 C38 1.483(6)
C37 C38' 1.651(9)
C37 H37A 0.9700
C37 H37B 0.9700
C37 H37C 0.9600
C37 H37D 0.9600
C38 C39 1.514(9)
C38 C40 1.535(9)
C38 H38 0.9800
C39 H39A 0.9600
C39 H39B 0.9600
C39 H39C 0.9600
C40 H40A 0.9600
C40 H40B 0.9600
C40 H40C 0.9600
C38' C39' 1.511(11)
C38' C40' 1.556(11)
C38' H38' 0.9800
C39' H39D 0.9600
C39' H39E 0.9600
C39' H39F 0.9600
C40' H40D 0.9600
C40' H40E 0.9600
C40' H40F 0.9600
C41 H41A 0.9600
C41 H41B 0.9600
C41 H41C 0.9600
C42 C43 1.515(3)
C42 H42A 0.9700
C42 H42B 0.9700
C43 C44 1.389(4)
C43 C48 1.394(4)
C44 C45 1.392(4)
C44 H44 0.9300
C45 C46 1.389(4)
C45 H45 0.9300
C46 C47 1.377(4)
C46 H46 0.9300
C47 C48 1.387(4)
C47 H47 0.9300
C48 H48 0.9300
C49 H49A 0.9600
C49 H49B 0.9600
C49 H49C 0.9600

loop_
_geom_hbond_atom_site_label_D
_geom_hbond_atom_site_label_H
_geom_hbond_atom_site_label_A
_geom_hbond_distance_DH
_geom_hbond_distance_HA
_geom_hbond_distance_DA
_geom_hbond_angle_DHA
_geom_hbond_site_symmetry_A
O9 H9A O6 0.82 1.96 2.765(3) 165.8 1_656
O8 H8 O10 0.806(19) 1.87(2) 2.677(3) 174(4) 1_554
O10 H10A O3 0.90(5) 1.86(5) 2.746(3) 166(5) .
N6 H6 O2 0.810(19) 2.11(2) 2.914(3) 172(3) .
N3 H3 O5 0.858(19) 2.06(2) 2.898(3) 165(4) .
O10 H10B O7 0.87(6) 1.96(5) 2.785(3) 157(5) 2_546

loop_
_geom_torsion_atom_site_label_1
_geom_torsion_atom_site_label_2
_geom_torsion_atom_site_label_3
_geom_torsion_atom_site_label_4
_geom_torsion
C5 N1 C1 O1 -167.7(2)
C2 N1 C1 O1 -3.3(3)
C5 N1 C1 C17 15.9(3)
C2 N1 C1 C17 -179.8(2)
C1 N1 C2 C3 176.5(2)
C5 N1 C2 C3 -16.9(3)
N1 C2 C3 C4 34.3(2)
C2 C3 C4 C5 -39.1(2)
C1 N1 C5 C6 -83.7(3)
C2 N1 C5 C6 111.0(2)
C1 N1 C5 C4 158.0(2)
C2 N1 C5 C4 -7.3(3)
C3 C4 C5 N1 28.7(2)
C3 C4 C5 C6 -91.2(2)
C7 N7 C6 O7 -6.4(3)
C18 N7 C6 O7 -178.3(2)
C7 N7 C6 C5 170.7(2)
C18 N7 C6 C5 -1.2(3)
N1 C5 C6 O7 -10.5(3)
C4 C5 C6 O7 103.8(3)
N1 C5 C6 N7 172.32(19)
C4 C5 C6 N7 -73.4(3)
C6 N7 C7 C8 107.6(3)
C18 N7 C7 C8 -79.7(3)
C9 N6 C8 O6 -6.6(4)
C9 N6 C8 C7 174.0(2)
N7 C7 C8 O6 169.7(2)
N7 C7 C8 N6 -10.9(3)
C8 N6 C9 C10 -112.8(2)
C8 N6 C9 C19 128.0(2)
C26 N5 C10 O5 179.6(2)
C11 N5 C10 O5 9.0(3)
C26 N5 C10 C9 5.0(3)
C11 N5 C10 C9 -165.6(2)
N6 C9 C10 O5 -71.5(2)
C19 C9 C10 O5 48.5(3)
N6 C9 C10 N5 103.2(2)
C19 C9 C10 N5 -136.8(2)
C10 N5 C11 C12 55.3(3)
C26 N5 C11 C12 -115.9(2)
C10 N5 C11 C27 -76.1(3)
C26 N5 C11 C27 112.7(2)
C13 N4 C12 O4 -2.9(4)
C13 N4 C12 C11 177.3(2)
N5 C11 C12 O4 49.4(3)
C27 C11 C12 O4 177.4(2)
N5 C11 C12 N4 -130.7(2)
C27 C11 C12 N4 -2.7(3)
C12 N4 C13 C34 125.4(2)
C12 N4 C13 C14 -106.1(2)
C15 N3 C14 O3 -2.8(4)
C15 N3 C14 C13 175.9(2)
N4 C13 C14 O3 -165.6(2)
C34 C13 C14 O3 -37.7(3)
N4 C13 C14 N3 15.6(3)
C34 C13 C14 N3 143.5(2)
C14 N3 C15 C16 -100.9(2)
C14 N3 C15 C37 141.7(2)
C41 N2 C16 O2 -179.4(2)
C17 N2 C16 O2 -11.8(3)
C41 N2 C16 C15 -3.3(3)
C17 N2 C16 C15 164.3(2)
N3 C15 C16 O2 -30.7(3)
C37 C15 C16 O2 88.4(3)
N3 C15 C16 N2 153.0(2)
C37 C15 C16 N2 -87.9(3)
C16 N2 C17 C42 -113.0(2)
C41 N2 C17 C42 55.5(3)
C16 N2 C17 C1 124.3(2)
C41 N2 C17 C1 -67.2(3)
O1 C1 C17 N2 105.2(2)
N1 C1 C17 N2 -78.4(3)
O1 C1 C17 C42 -18.4(3)
N1 C1 C17 C42 158.0(2)
N6 C9 C19 C20 176.63(19)
C10 C9 C19 C20 60.6(3)
C9 C19 C20 C21 -111.5(3)
C9 C19 C20 C25 66.9(3)
C25 C20 C21 C22 0.2(4)
C19 C20 C21 C22 178.7(2)
C20 C21 C22 C23 -0.9(4)
C21 C22 C23 C24 0.6(4)
C22 C23 C24 C25 0.4(4)
C23 C24 C25 C20 -1.0(4)
C21 C20 C25 C24 0.7(4)
C19 C20 C25 C24 -177.7(2)
N5 C11 C27 C28 -63.7(2)
C12 C11 C27 C28 170.9(2)
C11 C27 C28 C33 -84.8(3)
C11 C27 C28 C29 87.8(3)
C33 C28 C29 C30 2.2(4)
C27 C28 C29 C30 -170.6(2)
C28 C29 C30 C31 0.2(4)
C29 C30 C31 O8 178.4(2)
C29 C30 C31 C32 -2.5(4)
O8 C31 C32 C33 -178.6(2)
C30 C31 C32 C33 2.4(4)
C29 C28 C33 C32 -2.3(4)
C27 C28 C33 C32 170.7(2)
C31 C32 C33 C28 0.0(4)
N4 C13 C34 C36 -65.1(3)
C14 C13 C34 C36 166.5(2)
N4 C13 C34 C35 59.8(3)
C14 C13 C34 C35 -68.7(3)
N3 C15 C37 C38 -60.3(5)
C16 C15 C37 C38 -179.4(4)
N3 C15 C37 C38' -88.2(4)
C16 C15 C37 C38' 152.7(4)
C15 C37 C38 C39 142.3(5)
C38' C37 C38 C39 -146.4(10)
C15 C37 C38 C40 -94.7(4)
C38' C37 C38 C40 -23.4(7)
C38 C37 C38' C39' -40.8(7)
C15 C37 C38' C39' 79.2(6)
C38 C37 C38' C40' 81.3(9)
C15 C37 C38' C40' -158.8(6)
N2 C17 C42 C43 51.6(3)
C1 C17 C42 C43 176.0(2)
C17 C42 C43 C44 63.5(3)
C17 C42 C43 C48 -117.0(2)
C48 C43 C44 C45 -0.5(4)
C42 C43 C44 C45 179.1(2)
C43 C44 C45 C46 0.2(4)
C44 C45 C46 C47 0.2(4)
C45 C46 C47 C48 -0.3(4)
C46 C47 C48 C43 0.1(4)
C44 C43 C48 C47 0.3(4)
C42 C43 C48 C47 -179.3(2)
